data_4107039
loop_
_publ_author_name
'Jarrod F. Eubank'
'Lukasz Wojtas'
'Matthew R. Hight'
'Till Bousquet'
'Victor Ch. Kravtsov'
'Mohamed Eddaoudi'

_publ_section_title
;
 The Next Chapter in MOF Pillaring Strategies: Trigonal Heterofunctional
 Ligands To Access Targeted High-Connected Three Dimensional Nets,
 Isoreticular Platforms
;
_journal_name_full 'Journal of the American Chemical Society'
_journal_page_first 17532
_journal_page_last 17535
_journal_paper_doi 10.1021/ja203898s
_journal_volume 133
_journal_year 2011
_chemical_formula_sum 'C14 H9 Cu N O5'
_chemical_formula_weight 334.76
_chemical_name_systematic
;
 ?
;
_space_group_IT_number 148
_symmetry_cell_setting hexagonal
_symmetry_space_group_name_Hall '-R 3'
_symmetry_space_group_name_H-M 'R -3 :H'
_atom_sites_solution_hydrogens geom
_atom_sites_solution_primary direct
_atom_sites_solution_secondary difmap
_audit_creation_method SHELXL-97
_cell_angle_alpha 90.00
_cell_angle_beta 90.00
_cell_angle_gamma 120.00
_cell_formula_units_Z 18
_cell_length_a 19.132(4)
_cell_length_b 19.132(4)
_cell_length_c 37.505(15)
_cell_measurement_temperature 293(2)
_cell_volume 11889(6)
_computing_cell_refinement 'APEX2 (Bruker, 2010); SAINT (Bruker, 2009)'
_computing_data_collection 'APEX2 (Bruker, 2010)'
_computing_data_reduction 'SAINT (Bruker, 2009);XPREP(Sheldrick,2008)'
_computing_publication_material 'APEX2 (Bruker, 2010)'
_computing_structure_refinement 'SHELXL-97 (Sheldrick, 2008)'
_computing_structure_solution 'SHELXS-97 (Sheldrick, 2008)'
_diffrn_ambient_temperature 293(2)
_diffrn_measured_fraction_theta_full 0.991
_diffrn_measured_fraction_theta_max 0.991
_diffrn_measurement_device_type 'BRUKER SMART APEX CCD'
_diffrn_measurement_method 'omega scans'
_diffrn_radiation_monochromator graphite
_diffrn_radiation_source 'fine-focus sealed tube'
_diffrn_radiation_type MoK\a
_diffrn_radiation_wavelength 0.71073
_diffrn_reflns_av_R_equivalents 0.1720
_diffrn_reflns_av_sigmaI/netI 0.1925
_diffrn_reflns_limit_h_max 21
_diffrn_reflns_limit_h_min -16
_diffrn_reflns_limit_k_max 17
_diffrn_reflns_limit_k_min -21
_diffrn_reflns_limit_l_max 41
_diffrn_reflns_limit_l_min -41
_diffrn_reflns_number 16421
_diffrn_reflns_theta_full 23.30
_diffrn_reflns_theta_max 23.30
_diffrn_reflns_theta_min 2.52
_exptl_absorpt_coefficient_mu 0.837
_exptl_absorpt_correction_T_max 0.9437
_exptl_absorpt_correction_T_min 0.8847
_exptl_absorpt_correction_type multi-scan
_exptl_absorpt_process_details 'SADABS; (Sheldrick, 2003)'
_exptl_crystal_colour green
_exptl_crystal_density_diffrn 0.842
_exptl_crystal_description block
_exptl_crystal_F_000 3042
_exptl_crystal_size_max 0.15
_exptl_crystal_size_mid 0.09
_exptl_crystal_size_min 0.07
_platon_squeeze_details
;
;
_refine_diff_density_max 0.630
_refine_diff_density_min -0.592
_refine_diff_density_rms 0.079
_refine_ls_extinction_method none
_refine_ls_goodness_of_fit_ref 1.010
_refine_ls_hydrogen_treatment constr
_refine_ls_matrix_type full
_refine_ls_number_parameters 211
_refine_ls_number_reflns 3804
_refine_ls_number_restraints 38
_refine_ls_restrained_S_all 1.013
_refine_ls_R_factor_all 0.1061
_refine_ls_R_factor_gt 0.0618
_refine_ls_shift/su_max 0.002
_refine_ls_shift/su_mean 0.000
_refine_ls_structure_factor_coef Fsqd
_refine_ls_weighting_details 'calc w=1/[\s^2^(Fo^2^)+(0.0314P)^2^+0.0000P] where P=(Fo^2^+2Fc^2^)/3'
_refine_ls_weighting_scheme calc
_refine_ls_wR_factor_gt 0.1299
_refine_ls_wR_factor_ref 0.1354
_reflns_number_gt 1770
_reflns_number_total 3804
_reflns_threshold_expression >2sigma(I)
_cod_data_source_file ja203898s_si_003.cif
_cod_data_source_block 2
_cod_original_cell_volume 11888(6)
_cod_original_sg_symbol_H-M 'R -3'
_cod_database_code 4107039

loop_
_symmetry_equiv_pos_as_xyz
'x, y, z'
'-y, x-y, z'
'-x+y, -x, z'
'x+2/3, y+1/3, z+1/3'
'-y+2/3, x-y+1/3, z+1/3'
'-x+y+2/3, -x+1/3, z+1/3'
'x+1/3, y+2/3, z+2/3'
'-y+1/3, x-y+2/3, z+2/3'
'-x+y+1/3, -x+2/3, z+2/3'
'-x, -y, -z'
'y, -x+y, -z'
'x-y, x, -z'
'-x+2/3, -y+1/3, -z+1/3'
'y+2/3, -x+y+1/3, -z+1/3'
'x-y+2/3, x+1/3, -z+1/3'
'-x+1/3, -y+2/3, -z+2/3'
'y+1/3, -x+y+2/3, -z+2/3'
'x-y+1/3, x+2/3, -z+2/3'

loop_
_atom_site_label
_atom_site_type_symbol
_atom_site_fract_x
_atom_site_fract_y
_atom_site_fract_z
_atom_site_U_iso_or_equiv
_atom_site_adp_type
_atom_site_occupancy
_atom_site_symmetry_multiplicity
_atom_site_calc_flag
_atom_site_refinement_flags
_atom_site_disorder_assembly
_atom_site_disorder_group
Cu1 Cu 0.52110(5) 0.47890(5) 1.030609(19) 0.0352(3) Uani 1 1 d . . .
O1 O 0.6275(2) 0.5146(3) 1.01047(12) 0.0472(13) Uani 1 1 d . . .
O2 O 0.5920(3) 0.5532(3) 0.95991(11) 0.0536(14) Uani 1 1 d . . .
O3 O 0.8876(2) 0.5149(3) 1.01005(12) 0.0468(13) Uani 1 1 d . . .
O4 O 0.9613(3) 0.5537(3) 0.96019(11) 0.0527(14) Uani 1 1 d . . .
C1 C 0.6401(5) 0.5439(4) 0.9793(2) 0.046(2) Uani 1 1 d . . .
C2 C 0.7204(2) 0.5672(3) 0.96267(12) 0.047(2) Uani 1 1 d G . .
C3 C 0.7399(3) 0.6060(3) 0.92981(13) 0.062(2) Uani 1 1 d G . .
H3 H 0.7042 0.6189 0.9188 0.074 Uiso 1 1 calc R . .
C4 C 0.8127(3) 0.6256(3) 0.91348(10) 0.068(2) Uani 1 1 d G A .
C5 C 0.8659(2) 0.6064(3) 0.93001(13) 0.059(2) Uani 1 1 d G . .
H5 H 0.9146 0.6195 0.9191 0.071 Uiso 1 1 calc R . .
C6 C 0.8464(3) 0.5676(3) 0.96287(13) 0.0436(19) Uani 1 1 d G . .
C7 C 0.7736(3) 0.5480(2) 0.97920(9) 0.0393(18) Uani 1 1 d G . .
H7 H 0.7606 0.5220 1.0012 0.047 Uiso 1 1 calc R . .
C8 C 0.9032(4) 0.5444(4) 0.9787(2) 0.046(2) Uani 1 1 d . . .
O5 O 0.8303(4) 0.6625(4) 0.88121(13) 0.103(2) Uani 1 1 d . . .
C9A C 0.7811(9) 0.6809(10) 0.8632(3) 0.076(5) Uani 0.50 1 d PDU A 1
H9A1 H 0.7787 0.7251 0.8746 0.092 Uiso 0.50 1 calc PR A 1
H9A2 H 0.7270 0.6346 0.8620 0.092 Uiso 0.50 1 calc PR A 1
C10A C 0.8173(9) 0.7050(10) 0.8264(2) 0.063(7) Uani 0.50 1 d PGD A 1
C11A C 0.7791(8) 0.7320(9) 0.8034(3) 0.098(7) Uani 0.50 1 d PG A 1
H11A H 0.7384 0.7408 0.8118 0.117 Uiso 0.50 1 calc PR A 1
C12A C 0.8018(9) 0.7457(10) 0.7678(3) 0.066(7) Uani 0.50 1 d PG A 1
H12A H 0.7748 0.7628 0.7527 0.079 Uiso 0.50 1 calc PR A 1
N1A N 0.8609(9) 0.7355(11) 0.7543(3) 0.044(2) Uani 0.50 1 d PGU A 1
C13A C 0.9002(7) 0.7120(9) 0.7768(3) 0.075(7) Uani 0.50 1 d PG A 1
H13A H 0.9429 0.7067 0.7682 0.090 Uiso 0.50 1 calc PR A 1
C14A C 0.8789(9) 0.6959(10) 0.8120(3) 0.055(6) Uani 0.50 1 d PGU A 1
H14A H 0.9065 0.6784 0.8266 0.067 Uiso 0.50 1 calc PR A 1
C9B C 0.8993(11) 0.6827(11) 0.8639(4) 0.089(6) Uani 0.50 1 d PDU A 2
H9B1 H 0.9081 0.6371 0.8630 0.107 Uiso 0.50 1 calc PR A 2
H9B2 H 0.9446 0.7269 0.8760 0.107 Uiso 0.50 1 calc PR A 2
C10B C 0.8910(9) 0.7079(10) 0.8263(2) 0.073(7) Uani 0.50 1 d PGD A 2
C11B C 0.9552(7) 0.7321(8) 0.8030(3) 0.090(6) Uani 0.50 1 d PG A 2
H11B H 1.0038 0.7377 0.8110 0.108 Uiso 0.50 1 calc PR A 2
C12B C 0.9466(8) 0.7479(10) 0.7676(3) 0.079(8) Uani 0.50 1 d PG A 2
H12B H 0.9907 0.7651 0.7525 0.095 Uiso 0.50 1 calc PR A 2
N1B N 0.8777(10) 0.7394(11) 0.7544(3) 0.044(2) Uani 0.50 1 d PGU A 2
C13B C 0.8143(8) 0.7131(9) 0.7767(3) 0.068(7) Uani 0.50 1 d PG A 2
H13B H 0.7652 0.7046 0.7678 0.082 Uiso 0.50 1 calc PR A 2
C14B C 0.8201(7) 0.6984(10) 0.8120(3) 0.057(6) Uani 0.50 1 d PGU A 2
H14B H 0.7753 0.6817 0.8268 0.069 Uiso 0.50 1 calc PR A 2

loop_
_atom_site_aniso_label
_atom_site_aniso_U_11
_atom_site_aniso_U_22
_atom_site_aniso_U_33
_atom_site_aniso_U_23
_atom_site_aniso_U_13
_atom_site_aniso_U_12
Cu1 0.0455(6) 0.0450(6) 0.0277(4) 0.0007(5) 0.0004(5) 0.0321(5)
O1 0.044(3) 0.063(4) 0.044(3) 0.011(3) 0.003(3) 0.034(3)
O2 0.048(3) 0.098(4) 0.035(3) 0.014(3) 0.009(3) 0.052(3)
O3 0.041(3) 0.060(4) 0.048(3) 0.012(3) 0.007(3) 0.031(3)
O4 0.035(3) 0.092(4) 0.042(3) 0.011(3) 0.011(3) 0.040(3)
C1 0.055(6) 0.050(5) 0.039(5) -0.018(4) -0.008(5) 0.030(5)
C2 0.054(6) 0.064(6) 0.034(5) 0.004(4) -0.001(4) 0.037(5)
C3 0.059(6) 0.104(7) 0.045(5) 0.020(5) 0.011(4) 0.057(6)
C4 0.055(6) 0.119(8) 0.046(5) 0.027(5) 0.016(5) 0.056(6)
C5 0.052(6) 0.094(7) 0.040(5) 0.010(4) 0.008(4) 0.043(5)
C6 0.045(5) 0.069(6) 0.031(4) 0.005(4) 0.006(4) 0.038(5)
C7 0.046(5) 0.048(5) 0.029(4) -0.003(3) -0.003(4) 0.028(4)
C8 0.037(5) 0.046(5) 0.043(5) -0.012(4) -0.006(4) 0.013(4)
O5 0.093(5) 0.200(7) 0.050(4) 0.061(4) 0.040(4) 0.097(5)
C9A 0.076(9) 0.106(9) 0.055(9) 0.030(7) -0.005(7) 0.051(7)
C10A 0.080(16) 0.118(17) 0.024(11) 0.025(11) 0.017(10) 0.073(14)
C11A 0.131(18) 0.16(2) 0.051(13) 0.020(13) 0.014(12) 0.114(17)
C12A 0.066(15) 0.056(15) 0.067(15) -0.005(11) -0.002(11) 0.024(11)
N1A 0.045(6) 0.046(5) 0.035(4) -0.009(3) -0.002(4) 0.019(5)
C13A 0.10(2) 0.13(2) 0.038(12) -0.014(12) -0.007(13) 0.09(2)
C14A 0.059(10) 0.077(10) 0.038(9) 0.009(7) -0.007(8) 0.041(8)
C9B 0.088(9) 0.114(10) 0.070(9) 0.023(7) 0.013(7) 0.054(8)
C10B 0.065(15) 0.105(18) 0.046(13) 0.025(12) 0.001(12) 0.042(14)
C11B 0.083(15) 0.132(18) 0.031(11) 0.023(11) 0.018(11) 0.037(14)
C12B 0.068(18) 0.094(18) 0.079(17) 0.001(13) 0.012(12) 0.042(16)
N1B 0.045(6) 0.046(5) 0.035(4) -0.009(3) -0.002(4) 0.019(5)
C13B 0.045(13) 0.08(2) 0.055(13) -0.017(12) -0.016(11) 0.016(13)
C14B 0.051(10) 0.078(10) 0.031(9) 0.007(7) 0.008(7) 0.023(7)

loop_
_atom_type_symbol
_atom_type_description
_atom_type_scat_dispersion_real
_atom_type_scat_dispersion_imag
_atom_type_scat_source
C C 0.0033 0.0016 'International Tables Vol C Tables 4.2.6.8 and 6.1.1.4'
H H 0.0000 0.0000 'International Tables Vol C Tables 4.2.6.8 and 6.1.1.4'
N N 0.0061 0.0033 'International Tables Vol C Tables 4.2.6.8 and 6.1.1.4'
O O 0.0106 0.0060 'International Tables Vol C Tables 4.2.6.8 and 6.1.1.4'
Cu Cu 0.3201 1.2651 'International Tables Vol C Tables 4.2.6.8 and 6.1.1.4'

loop_
_geom_angle_atom_site_label_1
_geom_angle_atom_site_label_2
_geom_angle_atom_site_label_3
_geom_angle
_geom_angle_site_symmetry_1
_geom_angle_site_symmetry_3
O1 Cu1 O3 88.56(18) . 2_655
O1 Cu1 O2 167.22(17) . 10_667
O3 Cu1 O2 89.16(19) 2_655 10_667
O1 Cu1 O4 88.96(19) . 11_567
O3 Cu1 O4 166.44(17) 2_655 11_567
O2 Cu1 O4 90.31(19) 10_667 11_567
O1 Cu1 N1A 102(3) . 6_565
O3 Cu1 N1A 108(3) 2_655 6_565
O2 Cu1 N1A 90(3) 10_667 6_565
O4 Cu1 N1A 86(3) 11_567 6_565
O1 Cu1 N1B 107(3) . 6_565
O3 Cu1 N1B 101(2) 2_655 6_565
O2 Cu1 N1B 86(3) 10_667 6_565
O4 Cu1 N1B 92(2) 11_567 6_565
N1A Cu1 N1B 8(4) 6_565 6_565
O1 Cu1 Cu1 88.94(14) . 10_667
O3 Cu1 Cu1 88.43(14) 2_655 10_667
O2 Cu1 Cu1 78.42(13) 10_667 10_667
O4 Cu1 Cu1 78.20(13) 11_567 10_667
N1A Cu1 Cu1 160(3) 6_565 10_667
N1B Cu1 Cu1 162(3) 6_565 10_667
C1 O1 Cu1 116.6(4) . .
C1 O2 Cu1 128.6(5) . 10_667
C8 O3 Cu1 118.1(4) . 3_665
C8 O4 Cu1 130.1(5) . 12_657
O2 C1 O1 127.4(7) . .
O2 C1 C2 115.6(7) . .
O1 C1 C2 117.0(6) . .
C3 C2 C7 120.0 . .
C3 C2 C1 119.2(5) . .
C7 C2 C1 120.8(5) . .
C2 C3 C4 120.0 . .
C2 C3 H3 120.0 . .
C4 C3 H3 120.0 . .
O5 C4 C5 120.7(5) . .
O5 C4 C3 119.3(5) . .
C5 C4 C3 120.0 . .
C4 C5 C6 120.0 . .
C4 C5 H5 120.0 . .
C6 C5 H5 120.0 . .
C7 C6 C5 120.0 . .
C7 C6 C8 121.7(5) . .
C5 C6 C8 118.2(5) . .
C6 C7 C2 120.0 . .
C6 C7 H7 120.0 . .
C2 C7 H7 120.0 . .
O4 C8 O3 125.0(7) . .
O4 C8 C6 117.8(7) . .
O3 C8 C6 117.1(6) . .
C9A O5 C4 124.2(7) . .
C9A O5 C9B 113.5(9) . .
C4 O5 C9B 122.4(8) . .
O5 C9A C10A 105.5(11) . .
O5 C9A H9A1 110.6 . .
C10A C9A H9A1 110.6 . .
O5 C9A H9A2 110.6 . .
C10A C9A H9A2 110.6 . .
H9A1 C9A H9A2 108.8 . .
C14A C10A C11A 116.6 . .
C14A C10A C9A 127.2(11) . .
C11A C10A C9A 115.9(11) . .
C10A C11A C12A 119.7 . .
C10A C11A H11A 120.2 . .
C12A C11A H11A 120.2 . .
N1A C12A C11A 122.9 . .
N1A C12A H12A 118.5 . .
C11A C12A H12A 118.5 . .
C12A N1A C13A 117.5 . .
C12A N1A Cu1 116.8(7) . 8_654
C13A N1A Cu1 120.8(8) . 8_654
N1A C13A C14A 121.8 . .
N1A C13A H13A 119.1 . .
C14A C13A H13A 119.1 . .
C13A C14A C10A 121.4 . .
C13A C14A H14A 119.3 . .
C10A C14A H14A 119.3 . .
O5 C9B C10B 107.3(12) . .
O5 C9B H9B1 110.3 . .
C10B C9B H9B1 110.3 . .
O5 C9B H9B2 110.3 . .
C10B C9B H9B2 110.3 . .
H9B1 C9B H9B2 108.5 . .
C11B C10B C14B 116.6 . .
C11B C10B C9B 118.4(11) . .
C14B C10B C9B 124.5(11) . .
C10B C11B C12B 119.7 . .
C10B C11B H11B 120.2 . .
C12B C11B H11B 120.2 . .
N1B C12B C11B 122.9 . .
N1B C12B H12B 118.5 . .
C11B C12B H12B 118.5 . .
C12B N1B C13B 117.5 . .
C12B N1B Cu1 116.6(8) . 8_654
C13B N1B Cu1 118.6(8) . 8_654
N1B C13B C14B 121.8 . .
N1B C13B H13B 119.1 . .
C14B C13B H13B 119.1 . .
C13B C14B C10B 121.4 . .
C13B C14B H14B 119.3 . .
C10B C14B H14B 119.3 . .

loop_
_geom_bond_atom_site_label_1
_geom_bond_atom_site_label_2
_geom_bond_distance
_geom_bond_site_symmetry_2
Cu1 O1 1.947(4) .
Cu1 O3 1.949(4) 2_655
Cu1 O2 1.963(5) 10_667
Cu1 O4 1.966(5) 11_567
Cu1 N1A 2.19(7) 6_565
Cu1 N1B 2.21(9) 6_565
Cu1 Cu1 2.6882(17) 10_667
O1 C1 1.267(7) .
O2 C1 1.254(7) .
O2 Cu1 1.963(5) 10_667
O3 C8 1.272(7) .
O3 Cu1 1.949(4) 3_665
O4 C8 1.246(7) .
O4 Cu1 1.966(5) 12_657
C1 C2 1.503(8) .
C2 C3 1.3900 .
C2 C7 1.3900 .
C3 C4 1.3900 .
C3 H3 0.9300 .
C4 O5 1.356(6) .
C4 C5 1.3900 .
C5 C6 1.3900 .
C5 H5 0.9300 .
C6 C7 1.3900 .
C6 C8 1.489(8) .
C7 H7 0.9300 .
O5 C9A 1.340(14) .
O5 C9B 1.342(16) .
C9A C10A 1.511(13) .
C9A H9A1 0.9700 .
C9A H9A2 0.9700 .
C10A C14A 1.3842 .
C10A C11A 1.3844 .
C11A C12A 1.3883 .
C11A H11A 0.9300 .
C12A N1A 1.3408 .
C12A H12A 0.9300 .
N1A C13A 1.3473 .
N1A Cu1 2.186(11) 8_654
C13A C14A 1.3715 .
C13A H13A 0.9300 .
C14A H14A 0.9300 .
C9B C10B 1.523(14) .
C9B H9B1 0.9700 .
C9B H9B2 0.9700 .
C10B C11B 1.3842 .
C10B C14B 1.3843 .
C11B C12B 1.3882 .
C11B H11B 0.9300 .
C12B N1B 1.3408 .
C12B H12B 0.9300 .
N1B C13B 1.3473 .
N1B Cu1 2.206(12) 8_654
C13B C14B 1.3715 .
C13B H13B 0.9300 .
C14B H14B 0.9300 .

loop_
_geom_torsion_atom_site_label_1
_geom_torsion_atom_site_label_2
_geom_torsion_atom_site_label_3
_geom_torsion_atom_site_label_4
_geom_torsion
_geom_torsion_site_symmetry_1
_geom_torsion_site_symmetry_4
O3 Cu1 O1 C1 89.8(5) 2_655 .
O2 Cu1 O1 C1 10.0(12) 10_667 .
O4 Cu1 O1 C1 -76.9(5) 11_567 .
N1A Cu1 O1 C1 -162(3) 6_565 .
N1B Cu1 O1 C1 -169(2) 6_565 .
Cu1 Cu1 O1 C1 1.4(5) 10_667 .
Cu1 O2 C1 O1 -3.6(11) 10_667 .
Cu1 O2 C1 C2 173.6(4) 10_667 .
Cu1 O1 C1 O2 0.7(9) . .
Cu1 O1 C1 C2 -176.6(4) . .
O2 C1 C2 C3 8.0(7) . .
O1 C1 C2 C3 -174.5(4) . .
O2 C1 C2 C7 -169.9(5) . .
O1 C1 C2 C7 7.7(7) . .
C7 C2 C3 C4 0.0 . .
C1 C2 C3 C4 -177.9(5) . .
C2 C3 C4 O5 179.2(5) . .
C2 C3 C4 C5 0.0 . .
O5 C4 C5 C6 -179.1(5) . .
C3 C4 C5 C6 0.0 . .
C4 C5 C6 C7 0.0 . .
C4 C5 C6 C8 176.9(5) . .
C5 C6 C7 C2 0.0 . .
C8 C6 C7 C2 -176.8(5) . .
C3 C2 C7 C6 0.0 . .
C1 C2 C7 C6 177.8(5) . .
Cu1 O4 C8 O3 5.2(11) 12_657 .
Cu1 O4 C8 C6 -173.3(4) 12_657 .
Cu1 O3 C8 O4 -1.6(9) 3_665 .
Cu1 O3 C8 C6 177.0(4) 3_665 .
C7 C6 C8 O4 169.9(5) . .
C5 C6 C8 O4 -6.9(7) . .
C7 C6 C8 O3 -8.7(8) . .
C5 C6 C8 O3 174.4(5) . .
C5 C4 O5 C9A 178.1(10) . .
C3 C4 O5 C9A -1.1(12) . .
C5 C4 O5 C9B -0.5(12) . .
C3 C4 O5 C9B -179.6(10) . .
C4 O5 C9A C10A -168.9(9) . .
C9B O5 C9A C10A 9.8(17) . .
O5 C9A C10A C14A 10.8(18) . .
O5 C9A C10A C11A -175.9(10) . .
C14A C10A C11A C12A 2.1 . .
C9A C10A C11A C12A -171.9(16) . .
C10A C11A C12A N1A -1.3 . .
C11A C12A N1A C13A -1.1 . .
C11A C12A N1A Cu1 154.4(12) . 8_654
C12A N1A C13A C14A 2.6 . .
Cu1 N1A C13A C14A -151.8(12) 8_654 .
N1A C13A C14A C10A -1.8 . .
C11A C10A C14A C13A -0.6 . .
C9A C10A C14A C13A 172.6(18) . .
C9A O5 C9B C10B -9.1(18) . .
C4 O5 C9B C10B 169.6(9) . .
O5 C9B C10B C11B 179.7(11) . .
O5 C9B C10B C14B -9.3(19) . .
C14B C10B C11B C12B 2.1 . .
C9B C10B C11B C12B 173.8(16) . .
C10B C11B C12B N1B -1.3 . .
C11B C12B N1B C13B -1.1 . .
C11B C12B N1B Cu1 -151.1(12) . 8_654
C12B N1B C13B C14B 2.6 . .
Cu1 N1B C13B C14B 152.0(11) 8_654 .
N1B C13B C14B C10B -1.8 . .
C11B C10B C14B C13B -0.6 . .
C9B C10B C14B C13B -171.8(17) . .

loop_
_platon_squeeze_void_nr
_platon_squeeze_void_average_x
_platon_squeeze_void_average_y
_platon_squeeze_void_average_z
_platon_squeeze_void_volume
_platon_squeeze_void_count_electrons
_platon_squeeze_void_content
1 -0.073 -0.060 -0.001 6547 2203 ' '
